data_7154769
loop_
_publ_author_name
'Burugupalli, Satvika'
'Shah, Sayali'
'van der Peet, Phillip L.'
'Arora, Seep'
'White, Jonathan M.'
'Williams, Spencer J.'

_publ_section_title
;
 Investigation of benzoyloximes as benzoylating reagents: benzoyl-Oxyma as
 a selective benzoylating reagent.
;
_journal_issue 1
_journal_name_full 'Organic &amp; biomolecular chemistry'
_journal_page_first 97
_journal_page_last 104
_journal_paper_doi 10.1039/c5ob02092a
_journal_volume 14
_journal_year 2016
_chemical_formula_sum 'C12 H10 N2 O4'
_chemical_formula_weight 246.22
_chemical_name_common Benzoyl-Oxyma
_space_group_crystal_system monoclinic
_space_group_IT_number 14
_space_group_name_Hall '-P 2yn'
_space_group_name_H-M_alt 'P 1 21/n 1'
_symmetry_space_group_name_Hall '-P 2yn'
_symmetry_space_group_name_H-M 'P 1 21/n 1'
_atom_sites_solution_hydrogens geom
_audit_creation_method SHELXL-2014/7
_audit_update_record
;
2015-06-11 deposited with the CCDC.
2015-10-28 downloaded from the CCDC.
;
_cell_angle_alpha 90
_cell_angle_beta 99.0640(10)
_cell_angle_gamma 90
_cell_formula_units_Z 4
_cell_length_a 11.88670(10)
_cell_length_b 8.05560(10)
_cell_length_c 12.38530(10)
_cell_measurement_reflns_used 6118
_cell_measurement_temperature 130.0(1)
_cell_measurement_theta_max 76.8740
_cell_measurement_theta_min 3.6070
_cell_volume 1171.14(2)
_computing_cell_refinement
;
CrysAlisPro, Agilent Technologies,
Version 1.171.36.28 (release 01-02-2013 CrysAlis171 .NET)
(compiled Feb  1 2013,16:14:44)
;
_computing_data_collection
;
CrysAlisPro, Agilent Technologies,
Version 1.171.36.28 (release 01-02-2013 CrysAlis171 .NET)
(compiled Feb  1 2013,16:14:44)
;
_computing_data_reduction
;
CrysAlisPro, Agilent Technologies,
Version 1.171.36.28 (release 01-02-2013 CrysAlis171 .NET)
(compiled Feb  1 2013,16:14:44)
;
_computing_structure_refinement 'SHELXL-2014/7 (Sheldrick, 2014)'
_diffrn_ambient_temperature 130.0(1)
_diffrn_measured_fraction_theta_full 0.992
_diffrn_measured_fraction_theta_max 0.985
_diffrn_measurement_device_type 'SuperNova, Dual, Cu at zero, Atlas'
_diffrn_measurement_method '\w scans'
_diffrn_radiation_monochromator mirror
_diffrn_radiation_source 'SuperNova (Cu) X-ray Source'
_diffrn_radiation_type 'Cu K\a'
_diffrn_radiation_wavelength 1.5418
_diffrn_reflns_av_R_equivalents 0.0170
_diffrn_reflns_av_unetI/netI 0.0130
_diffrn_reflns_laue_measured_fraction_full 0.992
_diffrn_reflns_laue_measured_fraction_max 0.985
_diffrn_reflns_limit_h_max 15
_diffrn_reflns_limit_h_min -14
_diffrn_reflns_limit_k_max 9
_diffrn_reflns_limit_k_min -10
_diffrn_reflns_limit_l_max 8
_diffrn_reflns_limit_l_min -15
_diffrn_reflns_number 8000
_diffrn_reflns_point_group_measured_fraction_full 0.992
_diffrn_reflns_point_group_measured_fraction_max 0.985
_diffrn_reflns_theta_full 67.684
_diffrn_reflns_theta_max 77.038
_diffrn_reflns_theta_min 5.620
_exptl_absorpt_coefficient_mu 0.904
_exptl_absorpt_correction_T_max 1.00000
_exptl_absorpt_correction_T_min 0.92972
_exptl_absorpt_correction_type multi-scan
_exptl_absorpt_process_details
;
CrysAlisPro, Agilent Technologies,
Version 1.171.36.28 (release 01-02-2013 CrysAlis171 .NET)
(compiled Feb  1 2013,16:14:44)
Empirical absorption correction using spherical harmonics,
 implemented in SCALE3 ABSPACK scaling algorithm.
;
_exptl_crystal_colour colourless
_exptl_crystal_density_diffrn 1.396
_exptl_crystal_description block
_exptl_crystal_F_000 512
_exptl_crystal_recrystallization_method 'Re-crystallisation from solvent: '
_exptl_crystal_size_max 0.4876
_exptl_crystal_size_mid 0.4399
_exptl_crystal_size_min 0.3178
_refine_diff_density_max 0.349
_refine_diff_density_min -0.180
_refine_diff_density_rms 0.038
_refine_ls_extinction_coef 0.0088(14)
_refine_ls_extinction_expression Fc^*^=kFc[1+0.001xFc^2^\l^3^/sin(2\q)]^-1/4^
_refine_ls_extinction_method 'SHELXL-2014/7 (Sheldrick 2014'
_refine_ls_goodness_of_fit_ref 1.065
_refine_ls_hydrogen_treatment constr
_refine_ls_matrix_type full
_refine_ls_number_parameters 165
_refine_ls_number_reflns 2434
_refine_ls_number_restraints 0
_refine_ls_restrained_S_all 1.065
_refine_ls_R_factor_all 0.0355
_refine_ls_R_factor_gt 0.0342
_refine_ls_shift/su_max 0.000
_refine_ls_shift/su_mean 0.000
_refine_ls_structure_factor_coef Fsqd
_refine_ls_weighting_details 'w=1/[\s^2^(Fo^2^)+(0.0555P)^2^+0.2682P] where P=(Fo^2^+2Fc^2^)/3'
_refine_ls_weighting_scheme calc
_refine_ls_wR_factor_gt 0.0955
_refine_ls_wR_factor_ref 0.0966
_reflns_Friedel_coverage 0.000
_reflns_number_gt 2347
_reflns_number_total 2434
_reflns_threshold_expression 'I > 2\s(I)'
_cod_data_source_file c5ob02092a2.cif
_cod_data_source_block shelx
_cod_depositor_comments 'Adding full bibliography for 7154769--7154770.cif.'
_cod_database_code 7154769
_shelx_shelxl_version_number 2014/7
_shelx_space_group_comment
;
The symmetry employed for this shelxl refinement is uniquely defined
by the following loop, which should always be used as a source of
symmetry information in preference to the above space-group names.
They are only intended as comments.
;

loop_
_space_group_symop_operation_xyz
'x, y, z'
'-x+1/2, y+1/2, -z+1/2'
'-x, -y, -z'
'x-1/2, -y-1/2, z-1/2'

loop_
_atom_site_label
_atom_site_type_symbol
_atom_site_fract_x
_atom_site_fract_y
_atom_site_fract_z
_atom_site_U_iso_or_equiv
_atom_site_adp_type
_atom_site_occupancy
_atom_site_site_symmetry_order
_atom_site_calc_flag
_atom_site_refinement_flags_posn
_atom_site_refinement_flags_adp
C1 C 0.36492(8) 0.56893(12) 0.52548(8) 0.0202(2) Uani 1 1 d . .
C2 C 0.37123(8) 0.74062(12) 0.47692(8) 0.0195(2) Uani 1 1 d . .
C3 C 0.36467(8) 0.88668(12) 0.54338(8) 0.0227(2) Uani 1 1 d . .
C4 C 0.40045(8) 0.91286(12) 0.22980(8) 0.0213(2) Uani 1 1 d . .
C5 C 0.39791(8) 1.08596(11) 0.19009(8) 0.0191(2) Uani 1 1 d . .
C6 C 0.38732(8) 1.22355(12) 0.25624(8) 0.0210(2) Uani 1 1 d . .
H6 H 0.3788 1.2092 0.3290 0.025 Uiso 1 1 calc R U
C7 C 0.38963(8) 1.38194(12) 0.21254(8) 0.0233(2) Uani 1 1 d . .
H7 H 0.3831 1.4741 0.2563 0.028 Uiso 1 1 calc R U
C8 C 0.40169(9) 1.40332(12) 0.10346(9) 0.0247(2) Uani 1 1 d . .
H8 H 0.4034 1.5098 0.0747 0.030 Uiso 1 1 calc R U
C9 C 0.41127(9) 1.26591(13) 0.03723(8) 0.0245(2) Uani 1 1 d . .
H9 H 0.4189 1.2803 -0.0358 0.029 Uiso 1 1 calc R U
C10 C 0.40935(8) 1.10796(12) 0.08058(8) 0.0214(2) Uani 1 1 d . .
H10 H 0.4157 1.0160 0.0366 0.026 Uiso 1 1 calc R U
C11 C 0.34023(9) 0.42539(13) 0.68734(8) 0.0265(2) Uani 1 1 d . .
H11A H 0.3594 0.4448 0.7654 0.032 Uiso 1 1 calc R U
H11B H 0.3944 0.3462 0.6664 0.032 Uiso 1 1 calc R U
C12 C 0.22237(10) 0.35464(15) 0.66227(9) 0.0332(3) Uani 1 1 d . .
H12A H 0.2080 0.3187 0.5875 0.050 Uiso 1 1 calc R U
H12B H 0.1679 0.4381 0.6738 0.050 Uiso 1 1 calc R U
H12C H 0.2158 0.2618 0.7095 0.050 Uiso 1 1 calc R U
N1 N 0.36112(8) 1.00297(12) 0.59590(8) 0.0322(2) Uani 1 1 d . .
N2 N 0.38220(7) 0.74453(10) 0.37582(7) 0.0207(2) Uani 1 1 d . .
O2 O 0.34845(6) 0.58205(8) 0.62839(6) 0.02332(19) Uani 1 1 d . .
O1 O 0.37343(7) 0.44405(9) 0.47521(6) 0.0285(2) Uani 1 1 d . .
O3 O 0.38413(6) 0.90725(8) 0.33902(5) 0.02031(18) Uani 1 1 d . .
O4 O 0.41532(8) 0.79155(9) 0.17884(6) 0.0356(2) Uani 1 1 d . .

loop_
_atom_site_aniso_label
_atom_site_aniso_U_11
_atom_site_aniso_U_22
_atom_site_aniso_U_33
_atom_site_aniso_U_23
_atom_site_aniso_U_13
_atom_site_aniso_U_12
C1 0.0204(4) 0.0192(5) 0.0215(5) 0.0008(4) 0.0046(3) 0.0005(3)
C2 0.0186(4) 0.0178(5) 0.0222(5) -0.0002(3) 0.0035(3) 0.0001(3)
C3 0.0248(5) 0.0209(5) 0.0223(5) 0.0015(4) 0.0032(4) -0.0007(4)
C4 0.0248(5) 0.0189(5) 0.0210(5) -0.0007(3) 0.0062(4) 0.0008(3)
C5 0.0178(4) 0.0178(5) 0.0216(5) -0.0001(3) 0.0032(3) 0.0003(3)
C6 0.0222(4) 0.0207(5) 0.0199(4) -0.0013(4) 0.0029(3) 0.0005(3)
C7 0.0254(5) 0.0177(5) 0.0264(5) -0.0031(4) 0.0027(4) -0.0011(4)
C8 0.0259(5) 0.0191(5) 0.0290(5) 0.0041(4) 0.0037(4) -0.0022(4)
C9 0.0265(5) 0.0269(5) 0.0209(5) 0.0026(4) 0.0061(4) -0.0014(4)
C10 0.0222(4) 0.0209(5) 0.0219(5) -0.0027(3) 0.0056(3) 0.0002(3)
C11 0.0355(5) 0.0227(5) 0.0215(5) 0.0070(4) 0.0054(4) 0.0035(4)
C12 0.0368(6) 0.0314(6) 0.0332(6) 0.0095(4) 0.0110(4) -0.0018(5)
N1 0.0419(5) 0.0241(5) 0.0302(5) -0.0049(4) 0.0045(4) -0.0002(4)
N2 0.0227(4) 0.0146(4) 0.0253(4) 0.0021(3) 0.0058(3) 0.0001(3)
O2 0.0315(4) 0.0194(4) 0.0195(3) 0.0017(3) 0.0056(3) 0.0013(3)
O1 0.0427(4) 0.0182(4) 0.0271(4) -0.0009(3) 0.0130(3) 0.0014(3)
O3 0.0267(4) 0.0136(3) 0.0215(4) 0.0012(2) 0.0066(3) -0.0002(2)
O4 0.0639(6) 0.0177(4) 0.0286(4) -0.0009(3) 0.0178(4) 0.0053(3)

loop_
_atom_type_symbol
_atom_type_description
_atom_type_scat_dispersion_real
_atom_type_scat_dispersion_imag
_atom_type_scat_source
C C 0.0181 0.0091 'International Tables Vol C Tables 4.2.6.8 and 6.1.1.4'
H H 0.0000 0.0000 'International Tables Vol C Tables 4.2.6.8 and 6.1.1.4'
N N 0.0311 0.0180 'International Tables Vol C Tables 4.2.6.8 and 6.1.1.4'
O O 0.0492 0.0322 'International Tables Vol C Tables 4.2.6.8 and 6.1.1.4'

loop_
_geom_angle_atom_site_label_1
_geom_angle_atom_site_label_2
_geom_angle_atom_site_label_3
_geom_angle
O1 C1 O2 127.30(9)
O1 C1 C2 123.22(9)
O2 C1 C2 109.48(8)
N2 C2 C3 124.08(9)
N2 C2 C1 115.47(8)
C3 C2 C1 120.45(8)
N1 C3 C2 178.98(11)
O4 C4 O3 122.76(9)
O4 C4 C5 126.49(9)
O3 C4 C5 110.74(8)
C10 C5 C6 120.08(9)
C10 C5 C4 116.32(8)
C6 C5 C4 123.58(9)
C7 C6 C5 119.47(9)
C6 C7 C8 120.25(9)
C7 C8 C9 120.25(9)
C10 C9 C8 119.65(9)
C9 C10 C5 120.29(9)
O2 C11 C12 110.91(8)
C2 N2 O3 110.72(8)
C1 O2 C11 116.20(7)
N2 O3 C4 111.12(7)

loop_
_geom_bond_atom_site_label_1
_geom_bond_atom_site_label_2
_geom_bond_distance
C1 O1 1.1957(12)
C1 O2 1.3239(12)
C1 C2 1.5148(13)
C2 N2 1.2796(12)
C2 C3 1.4450(13)
C3 N1 1.1451(14)
C4 O4 1.1916(12)
C4 O3 1.3971(11)
C4 C5 1.4773(13)
C5 C10 1.3955(13)
C5 C6 1.3957(13)
C6 C7 1.3879(13)
C7 C8 1.3915(14)
C8 C9 1.3931(14)
C9 C10 1.3827(14)
C11 O2 1.4689(11)
C11 C12 1.4990(16)
N2 O3 1.3892(10)

loop_
_geom_torsion_atom_site_label_1
_geom_torsion_atom_site_label_2
_geom_torsion_atom_site_label_3
_geom_torsion_atom_site_label_4
_geom_torsion
O1 C1 C2 N2 2.52(14)
O2 C1 C2 N2 -177.15(8)
O1 C1 C2 C3 -177.61(9)
O2 C1 C2 C3 2.72(12)
O4 C4 C5 C10 2.90(16)
O3 C4 C5 C10 -177.87(8)
O4 C4 C5 C6 -175.73(10)
O3 C4 C5 C6 3.51(13)
C10 C5 C6 C7 -0.76(14)
C4 C5 C6 C7 177.82(9)
C5 C6 C7 C8 0.40(14)
C6 C7 C8 C9 0.15(15)
C7 C8 C9 C10 -0.34(15)
C8 C9 C10 C5 -0.02(15)
C6 C5 C10 C9 0.57(14)
C4 C5 C10 C9 -178.11(9)
C3 C2 N2 O3 -1.40(13)
C1 C2 N2 O3 178.45(7)
O1 C1 O2 C11 0.28(15)
C2 C1 O2 C11 179.93(7)
C12 C11 O2 C1 -82.31(11)
C2 N2 O3 C4 177.74(7)
O4 C4 O3 N2 -2.94(14)
C5 C4 O3 N2 177.80(7)
